data_1546223
loop_
_publ_author_name
'Yuan, Xiaoqian'
'Dong, Shupeng'
'Liu, Zhen'
'Wu, Guibing'
'Zou, Chuncheng'
'Ye, Jinxing'

_publ_section_title
;
 Enantioselective Michael Addition of Photogenerated o-Quinodimethanes to
 Enones Catalyzed by Chiral Amino Acid Esters.
;
_journal_issue 9
_journal_name_full 'Organic letters'
_journal_page_first 2322
_journal_page_last 2325
_journal_paper_doi 10.1021/acs.orglett.7b00862
_journal_volume 19
_journal_year 2017
_chemical_absolute_configuration ad
_chemical_formula_sum 'C26 H20 Cl2 O'
_chemical_formula_weight 419.32
_chemical_name_systematic
; 
 ? 
;
_space_group_crystal_system orthorhombic
_space_group_IT_number 19
_space_group_name_Hall 'P 2ac 2ab'
_space_group_name_H-M_alt 'P 21 21 21'
_symmetry_space_group_name_Hall 'P 2ac 2ab'
_symmetry_space_group_name_H-M 'P 21 21 21'
_atom_sites_solution_hydrogens geom
_audit_creation_method SHELXL-2013
_cell_angle_alpha 90
_cell_angle_beta 90
_cell_angle_gamma 90
_cell_formula_units_Z 4
_cell_length_a 10.6637(14)
_cell_length_b 10.7733(14)
_cell_length_c 18.111(3)
_cell_measurement_reflns_used 3297
_cell_measurement_temperature 293(2)
_cell_measurement_theta_max 46.636
_cell_measurement_theta_min 4.433
_cell_volume 2080.7(5)
_computing_cell_refinement 'Bruker SMART'
_computing_data_collection 'Bruker SMART'
_computing_data_reduction 'Bruker SHELXTL'
_computing_molecular_graphics 'Bruker SHELXTL'
_computing_publication_material 'Bruker SHELXTL'
_computing_structure_refinement 'SHELXL-2013 (Sheldrick, 2013)'
_computing_structure_solution 'Bruker SHELXTL'
_diffrn_ambient_temperature 293(2)
_diffrn_measured_fraction_theta_full 1.000
_diffrn_measured_fraction_theta_max 1.000
_diffrn_measurement_device_type 'CCD area detector'
_diffrn_measurement_method 'phi and omega scans'
_diffrn_radiation_type MoK\a
_diffrn_radiation_wavelength 0.71073
_diffrn_reflns_av_R_equivalents 0.0419
_diffrn_reflns_av_unetI/netI 0.0419
_diffrn_reflns_Laue_measured_fraction_full 1.000
_diffrn_reflns_Laue_measured_fraction_max 1.000
_diffrn_reflns_limit_h_max 11
_diffrn_reflns_limit_h_min -12
_diffrn_reflns_limit_k_max 12
_diffrn_reflns_limit_k_min -13
_diffrn_reflns_limit_l_max 17
_diffrn_reflns_limit_l_min -21
_diffrn_reflns_number 12005
_diffrn_reflns_point_group_measured_fraction_full 1.000
_diffrn_reflns_point_group_measured_fraction_max 1.000
_diffrn_reflns_theta_full 25.242
_diffrn_reflns_theta_max 25.498
_diffrn_reflns_theta_min 2.200
_exptl_absorpt_coefficient_mu 0.327
_exptl_absorpt_correction_T_max 0.7456
_exptl_absorpt_correction_T_min 0.6417
_exptl_absorpt_correction_type multi-scan
_exptl_absorpt_process_details sadabs
_exptl_crystal_colour colorless
_exptl_crystal_density_diffrn 1.339
_exptl_crystal_description prismatic
_exptl_crystal_F_000 872
_exptl_crystal_size_max 0.220
_exptl_crystal_size_mid 0.170
_exptl_crystal_size_min 0.130
_refine_diff_density_max 0.238
_refine_diff_density_min -0.190
_refine_diff_density_rms 0.042
_refine_ls_abs_structure_details
; 
 Flack x determined using 1292 quotients [(I+)-(I-)]/[(I+)+(I-)] 
 (Parsons and Flack (2004), Acta Cryst. A60, s61). 
;
_refine_ls_abs_structure_Flack 0.06(3)
_refine_ls_extinction_method none
_refine_ls_goodness_of_fit_ref 1.036
_refine_ls_hydrogen_treatment constr
_refine_ls_matrix_type full
_refine_ls_number_parameters 262
_refine_ls_number_reflns 3867
_refine_ls_number_restraints 0
_refine_ls_restrained_S_all 1.036
_refine_ls_R_factor_all 0.0497
_refine_ls_R_factor_gt 0.0417
_refine_ls_shift/su_max 0.000
_refine_ls_shift/su_mean 0.000
_refine_ls_structure_factor_coef Fsqd
_refine_ls_weighting_details 'w=1/[\s^2^(Fo^2^)+(0.0608P)^2^+0.0220P] where P=(Fo^2^+2Fc^2^)/3'
_refine_ls_weighting_scheme calc
_refine_ls_wR_factor_gt 0.0998
_refine_ls_wR_factor_ref 0.1047
_reflns_Friedel_coverage 0.751
_reflns_Friedel_fraction_full 1.000
_reflns_Friedel_fraction_max 1.000
_reflns_number_gt 3347
_reflns_number_total 3867
_reflns_threshold_expression 'I > 2\s(I)'
_cod_data_source_file ol7b00862_si_002.cif
_cod_data_source_block cd16552
_cod_database_code 1546223
_shelx_space_group_comment
; 
The symmetry employed for this shelxl refinement is uniquely defined 
by the following loop, which should always be used as a source of 
symmetry information in preference to the above space-group names. 
They are only intended as comments. 
;
_shelx_estimated_absorpt_t_min 0.932
_shelx_estimated_absorpt_t_max 0.959
_shelxl_version_number 2013-4

loop_
_space_group_symop_operation_xyz
'x, y, z'
'-x+1/2, -y, z+1/2'
'-x, y+1/2, -z+1/2'
'x+1/2, -y+1/2, -z'

loop_
_atom_site_label
_atom_site_type_symbol
_atom_site_fract_x
_atom_site_fract_y
_atom_site_fract_z
_atom_site_U_iso_or_equiv
_atom_site_adp_type
_atom_site_occupancy
_atom_site_site_symmetry_order
_atom_site_calc_flag
_atom_site_refinement_flags_posn
_atom_site_refinement_flags_adp
Cl1 Cl 0.11083(10) 0.71047(10) 0.66589(6) 0.0618(3) Uani 1 1 d . .
Cl2 Cl 0.45063(11) 0.88671(8) 0.85629(6) 0.0648(3) Uani 1 1 d . .
O1 O 0.2839(2) 0.6464(3) 0.95831(15) 0.0605(7) Uani 1 1 d . .
C1 C 0.7407(3) 0.5448(3) 0.89625(18) 0.0398(7) Uani 1 1 d . .
C2 C 0.8591(3) 0.5336(3) 0.8658(2) 0.0499(9) Uani 1 1 d . .
H2 H 0.9220 0.4949 0.8929 0.060 Uiso 1 1 calc R U
C3 C 0.8859(4) 0.5778(4) 0.7969(2) 0.0579(10) Uani 1 1 d . .
H3 H 0.9663 0.5692 0.7777 0.069 Uiso 1 1 calc R U
C4 C 0.7947(4) 0.6348(4) 0.7561(2) 0.0587(10) Uani 1 1 d . .
H4 H 0.8132 0.6661 0.7095 0.070 Uiso 1 1 calc R U
C5 C 0.6756(4) 0.6458(3) 0.7843(2) 0.0502(9) Uani 1 1 d . .
H5 H 0.6133 0.6826 0.7558 0.060 Uiso 1 1 calc R U
C6 C 0.6464(3) 0.6027(3) 0.85484(18) 0.0388(7) Uani 1 1 d . .
C7 C 0.5195(3) 0.6169(3) 0.88672(18) 0.0369(7) Uani 1 1 d . .
C8 C 0.5029(3) 0.6081(3) 0.96021(18) 0.0371(7) Uani 1 1 d . .
C9 C 0.3775(3) 0.6283(3) 0.99479(18) 0.0414(8) Uani 1 1 d . .
C10 C 0.3671(4) 0.6229(4) 1.0774(2) 0.0568(10) Uani 1 1 d . .
H10A H 0.3095 0.6872 1.0933 0.068 Uiso 1 1 calc R U
H10B H 0.3307 0.5436 1.0909 0.068 Uiso 1 1 calc R U
C11 C 0.4877(4) 0.6384(4) 1.1185(2) 0.0589(10) Uani 1 1 d . .
H11A H 0.4747 0.6207 1.1705 0.071 Uiso 1 1 calc R U
H11B H 0.5168 0.7234 1.1140 0.071 Uiso 1 1 calc R U
C12 C 0.5846(4) 0.5515(4) 1.08761(18) 0.0487(9) Uani 1 1 d . .
H12A H 0.5527 0.4672 1.0886 0.058 Uiso 1 1 calc R U
H12B H 0.6596 0.5545 1.1178 0.058 Uiso 1 1 calc R U
C13 C 0.6169(3) 0.5873(3) 1.00874(17) 0.0393(7) Uani 1 1 d . .
H13 H 0.6590 0.6679 1.0120 0.047 Uiso 1 1 calc R U
C14 C 0.7120(3) 0.4989(3) 0.97281(19) 0.0404(7) Uani 1 1 d . .
H14 H 0.7899 0.5061 1.0013 0.048 Uiso 1 1 calc R U
C15 C 0.6748(3) 0.3627(3) 0.9746(2) 0.0405(8) Uani 1 1 d . .
C16 C 0.7194(4) 0.2866(4) 1.0289(2) 0.0619(10) Uani 1 1 d . .
H16 H 0.7734 0.3189 1.0643 0.074 Uiso 1 1 calc R U
C17 C 0.6860(5) 0.1618(4) 1.0325(3) 0.0809(14) Uani 1 1 d . .
H17 H 0.7158 0.1127 1.0710 0.097 Uiso 1 1 calc R U
C18 C 0.6107(5) 0.1116(4) 0.9806(3) 0.0694(12) Uani 1 1 d . .
H18 H 0.5902 0.0277 0.9822 0.083 Uiso 1 1 calc R U
C19 C 0.5651(4) 0.1855(4) 0.9255(3) 0.0623(11) Uani 1 1 d . .
H19 H 0.5116 0.1521 0.8901 0.075 Uiso 1 1 calc R U
C20 C 0.5975(3) 0.3092(3) 0.9218(2) 0.0502(9) Uani 1 1 d . .
H20 H 0.5671 0.3576 0.8833 0.060 Uiso 1 1 calc R U
C21 C 0.4163(3) 0.6416(3) 0.83333(18) 0.0385(7) Uani 1 1 d . .
C22 C 0.3569(3) 0.5444(3) 0.7972(2) 0.0464(8) Uani 1 1 d . .
H22 H 0.3814 0.4634 0.8075 0.056 Uiso 1 1 calc R U
C23 C 0.2631(4) 0.5641(3) 0.7466(2) 0.0495(9) Uani 1 1 d . .
H23 H 0.2234 0.4975 0.7238 0.059 Uiso 1 1 calc R U
C24 C 0.2287(3) 0.6839(3) 0.73038(19) 0.0449(8) Uani 1 1 d . .
C25 C 0.2856(3) 0.7829(3) 0.76343(19) 0.0436(8) Uani 1 1 d . .
H25 H 0.2617 0.8637 0.7520 0.052 Uiso 1 1 calc R U
C26 C 0.3786(3) 0.7606(3) 0.81379(18) 0.0407(8) Uani 1 1 d . .

loop_
_atom_site_aniso_label
_atom_site_aniso_U_11
_atom_site_aniso_U_22
_atom_site_aniso_U_33
_atom_site_aniso_U_23
_atom_site_aniso_U_13
_atom_site_aniso_U_12
Cl1 0.0567(5) 0.0722(6) 0.0565(6) 0.0107(5) -0.0153(5) -0.0129(5)
Cl2 0.0839(7) 0.0377(4) 0.0728(7) -0.0045(4) -0.0223(6) -0.0094(5)
O1 0.0506(15) 0.0781(19) 0.0527(16) 0.0075(14) 0.0084(13) 0.0154(14)
C1 0.0433(18) 0.0345(16) 0.0416(18) -0.0079(14) 0.0039(15) -0.0092(14)
C2 0.043(2) 0.051(2) 0.055(2) -0.0082(17) 0.0039(17) -0.0068(16)
C3 0.049(2) 0.065(2) 0.060(2) -0.013(2) 0.022(2) -0.012(2)
C4 0.069(3) 0.065(2) 0.042(2) -0.0062(18) 0.0176(19) -0.018(2)
C5 0.055(2) 0.054(2) 0.042(2) -0.0042(16) 0.0069(16) -0.0099(17)
C6 0.0468(19) 0.0351(15) 0.0345(17) -0.0060(13) 0.0044(14) -0.0072(14)
C7 0.0442(18) 0.0289(14) 0.0376(17) -0.0048(13) 0.0030(14) -0.0031(13)
C8 0.0472(18) 0.0259(14) 0.0381(18) -0.0038(13) 0.0039(14) -0.0036(13)
C9 0.054(2) 0.0305(16) 0.0399(18) 0.0014(14) 0.0067(17) 0.0064(15)
C10 0.066(3) 0.061(2) 0.044(2) 0.0023(18) 0.0180(18) 0.013(2)
C11 0.081(3) 0.062(2) 0.0339(19) -0.0073(18) 0.0083(19) 0.002(2)
C12 0.055(2) 0.057(2) 0.0344(18) -0.0019(16) -0.0005(16) -0.0005(17)
C13 0.0493(18) 0.0330(16) 0.0357(17) -0.0044(13) 0.0041(15) -0.0080(15)
C14 0.0364(16) 0.0442(18) 0.0405(18) -0.0023(14) -0.0030(14) -0.0033(14)
C15 0.0357(16) 0.0419(18) 0.0439(19) -0.0005(15) 0.0069(14) 0.0030(14)
C16 0.077(3) 0.054(2) 0.055(2) -0.0004(19) -0.012(2) 0.011(2)
C17 0.121(4) 0.054(3) 0.067(3) 0.016(2) 0.006(3) 0.020(3)
C18 0.084(3) 0.0393(19) 0.085(3) 0.003(2) 0.020(3) 0.000(2)
C19 0.059(2) 0.043(2) 0.085(3) -0.012(2) 0.002(2) -0.0050(18)
C20 0.051(2) 0.0406(18) 0.059(2) -0.0007(16) -0.0038(18) 0.0049(16)
C21 0.0457(18) 0.0355(16) 0.0341(16) -0.0017(14) 0.0051(14) -0.0022(14)
C22 0.057(2) 0.0331(17) 0.049(2) -0.0013(15) -0.0037(17) -0.0015(15)
C23 0.058(2) 0.0434(18) 0.047(2) -0.0071(16) -0.0053(18) -0.0113(16)
C24 0.0436(18) 0.056(2) 0.0354(18) 0.0013(16) 0.0021(15) -0.0073(16)
C25 0.0487(18) 0.0399(17) 0.0423(19) 0.0059(15) 0.0012(16) -0.0024(16)
C26 0.0462(18) 0.0376(17) 0.0382(18) -0.0024(13) 0.0012(15) -0.0098(15)

loop_
_atom_type_symbol
_atom_type_description
_atom_type_scat_dispersion_real
_atom_type_scat_dispersion_imag
_atom_type_scat_source
C C 0.0033 0.0016 'International Tables Vol C Tables 4.2.6.8 and 6.1.1.4'
H H 0.0000 0.0000 'International Tables Vol C Tables 4.2.6.8 and 6.1.1.4'
O O 0.0106 0.0060 'International Tables Vol C Tables 4.2.6.8 and 6.1.1.4'
Cl Cl 0.1484 0.1585 'International Tables Vol C Tables 4.2.6.8 and 6.1.1.4'

loop_
_geom_angle_atom_site_label_1
_geom_angle_atom_site_label_2
_geom_angle_atom_site_label_3
_geom_angle
C2 C1 C6 118.7(3)
C2 C1 C14 121.7(3)
C6 C1 C14 119.6(3)
C3 C2 C1 121.7(4)
C3 C2 H2 119.2
C1 C2 H2 119.2
C2 C3 C4 120.1(4)
C2 C3 H3 119.9
C4 C3 H3 119.9
C3 C4 C5 119.7(4)
C3 C4 H4 120.2
C5 C4 H4 120.2
C4 C5 C6 121.2(4)
C4 C5 H5 119.4
C6 C5 H5 119.4
C5 C6 C1 118.6(3)
C5 C6 C7 121.8(3)
C1 C6 C7 119.6(3)
C8 C7 C6 119.9(3)
C8 C7 C21 123.9(3)
C6 C7 C21 116.2(3)
C7 C8 C9 121.5(3)
C7 C8 C13 118.5(3)
C9 C8 C13 119.8(3)
O1 C9 C8 122.1(3)
O1 C9 C10 119.2(3)
C8 C9 C10 118.6(3)
C11 C10 C9 115.4(3)
C11 C10 H10A 108.4
C9 C10 H10A 108.4
C11 C10 H10B 108.4
C9 C10 H10B 108.4
H10A C10 H10B 107.5
C10 C11 C12 109.6(3)
C10 C11 H11A 109.7
C12 C11 H11A 109.7
C10 C11 H11B 109.7
C12 C11 H11B 109.7
H11A C11 H11B 108.2
C11 C12 C13 110.3(3)
C11 C12 H12A 109.6
C13 C12 H12A 109.6
C11 C12 H12B 109.6
C13 C12 H12B 109.6
H12A C12 H12B 108.1
C8 C13 C12 113.6(3)
C8 C13 C14 112.1(3)
C12 C13 C14 113.0(3)
C8 C13 H13 105.8
C12 C13 H13 105.8
C14 C13 H13 105.8
C1 C14 C15 113.0(3)
C1 C14 C13 108.7(3)
C15 C14 C13 114.6(3)
C1 C14 H14 106.7
C15 C14 H14 106.7
C13 C14 H14 106.7
C16 C15 C20 117.0(4)
C16 C15 C14 120.2(3)
C20 C15 C14 122.8(3)
C15 C16 C17 121.7(4)
C15 C16 H16 119.2
C17 C16 H16 119.2
C18 C17 C16 120.4(5)
C18 C17 H17 119.8
C16 C17 H17 119.8
C17 C18 C19 119.1(4)
C17 C18 H18 120.4
C19 C18 H18 120.4
C18 C19 C20 120.6(4)
C18 C19 H19 119.7
C20 C19 H19 119.7
C19 C20 C15 121.2(4)
C19 C20 H20 119.4
C15 C20 H20 119.4
C26 C21 C22 116.3(3)
C26 C21 C7 123.0(3)
C22 C21 C7 120.6(3)
C23 C22 C21 122.1(3)
C23 C22 H22 119.0
C21 C22 H22 119.0
C22 C23 C24 118.8(3)
C22 C23 H23 120.6
C24 C23 H23 120.6
C25 C24 C23 121.5(3)
C25 C24 Cl1 119.1(3)
C23 C24 Cl1 119.4(3)
C24 C25 C26 118.5(3)
C24 C25 H25 120.8
C26 C25 H25 120.8
C25 C26 C21 122.8(3)
C25 C26 Cl2 118.5(3)
C21 C26 Cl2 118.7(3)

loop_
_geom_bond_atom_site_label_1
_geom_bond_atom_site_label_2
_geom_bond_distance
Cl1 C24 1.740(4)
Cl2 C26 1.740(3)
O1 C9 1.212(4)
C1 C2 1.383(5)
C1 C6 1.401(5)
C1 C14 1.504(5)
C2 C3 1.365(5)
C2 H2 0.9300
C3 C4 1.367(6)
C3 H3 0.9300
C4 C5 1.374(5)
C4 H4 0.9300
C5 C6 1.394(5)
C5 H5 0.9300
C6 C7 1.479(4)
C7 C8 1.346(5)
C7 C21 1.489(5)
C8 C9 1.492(5)
C8 C13 1.517(5)
C9 C10 1.501(5)
C10 C11 1.496(6)
C10 H10A 0.9700
C10 H10B 0.9700
C11 C12 1.502(5)
C11 H11A 0.9700
C11 H11B 0.9700
C12 C13 1.519(5)
C12 H12A 0.9700
C12 H12B 0.9700
C13 C14 1.537(5)
C13 H13 0.9800
C14 C15 1.520(5)
C14 H14 0.9800
C15 C16 1.366(5)
C15 C20 1.387(5)
C16 C17 1.392(6)
C16 H16 0.9300
C17 C18 1.350(7)
C17 H17 0.9300
C18 C19 1.366(7)
C18 H18 0.9300
C19 C20 1.378(5)
C19 H19 0.9300
C20 H20 0.9300
C21 C26 1.389(5)
C21 C22 1.388(5)
C22 C23 1.373(5)
C22 H22 0.9300
C23 C24 1.374(5)
C23 H23 0.9300
C24 C25 1.365(5)
C25 C26 1.369(5)
C25 H25 0.9300

loop_
_geom_torsion_atom_site_label_1
_geom_torsion_atom_site_label_2
_geom_torsion_atom_site_label_3
_geom_torsion_atom_site_label_4
_geom_torsion
C6 C1 C2 C3 0.3(5)
C14 C1 C2 C3 -178.5(3)
C1 C2 C3 C4 -0.1(5)
C2 C3 C4 C5 -0.9(6)
C3 C4 C5 C6 1.7(6)
C4 C5 C6 C1 -1.5(5)
C4 C5 C6 C7 178.3(3)
C2 C1 C6 C5 0.5(5)
C14 C1 C6 C5 179.3(3)
C2 C1 C6 C7 -179.3(3)
C14 C1 C6 C7 -0.6(4)
C5 C6 C7 C8 -160.9(3)
C1 C6 C7 C8 19.0(4)
C5 C6 C7 C21 18.7(4)
C1 C6 C7 C21 -161.4(3)
C6 C7 C8 C9 176.8(3)
C21 C7 C8 C9 -2.8(4)
C6 C7 C8 C13 1.8(4)
C21 C7 C8 C13 -177.8(3)
C7 C8 C9 O1 4.4(5)
C13 C8 C9 O1 179.4(3)
C7 C8 C9 C10 -177.2(3)
C13 C8 C9 C10 -2.2(4)
O1 C9 C10 C11 -162.5(3)
C8 C9 C10 C11 19.0(5)
C9 C10 C11 C12 -50.4(5)
C10 C11 C12 C13 65.8(4)
C7 C8 C13 C12 -167.6(3)
C9 C8 C13 C12 17.3(4)
C7 C8 C13 C14 -38.0(4)
C9 C8 C13 C14 146.9(3)
C11 C12 C13 C8 -48.7(4)
C11 C12 C13 C14 -177.8(3)
C2 C1 C14 C15 -86.9(4)
C6 C1 C14 C15 94.3(3)
C2 C1 C14 C13 144.7(3)
C6 C1 C14 C13 -34.1(4)
C8 C13 C14 C1 52.0(3)
C12 C13 C14 C1 -178.1(3)
C8 C13 C14 C15 -75.5(4)
C12 C13 C14 C15 54.4(4)
C1 C14 C15 C16 138.3(4)
C13 C14 C15 C16 -96.4(4)
C1 C14 C15 C20 -40.4(4)
C13 C14 C15 C20 84.8(4)
C20 C15 C16 C17 -1.8(6)
C14 C15 C16 C17 179.3(4)
C15 C16 C17 C18 1.9(7)
C16 C17 C18 C19 -1.7(7)
C17 C18 C19 C20 1.5(7)
C18 C19 C20 C15 -1.5(6)
C16 C15 C20 C19 1.6(6)
C14 C15 C20 C19 -179.6(3)
C8 C7 C21 C26 88.0(4)
C6 C7 C21 C26 -91.6(4)
C8 C7 C21 C22 -95.6(4)
C6 C7 C21 C22 84.9(4)
C26 C21 C22 C23 -2.1(5)
C7 C21 C22 C23 -178.8(3)
C21 C22 C23 C24 1.3(6)
C22 C23 C24 C25 -0.1(6)
C22 C23 C24 Cl1 179.5(3)
C23 C24 C25 C26 -0.1(5)
Cl1 C24 C25 C26 -179.7(3)
C24 C25 C26 C21 -0.9(5)
C24 C25 C26 Cl2 -179.7(3)
C22 C21 C26 C25 1.9(5)
C7 C21 C26 C25 178.5(3)
C22 C21 C26 Cl2 -179.3(3)
C7 C21 C26 Cl2 -2.7(4)
